data_8104530
loop_
_publ_author_name
'G. Bernardinelli'
'A. Kubel-Pollak'
'S. Ruttimann'
'A. F. Williams'

_publ_section_title
;
 Crystal structure of 1,3-bis(1-methylbenzimidazol-2-yl)-
 propane(acetonitrile)copper(I)hexafluorophosphate,
 Cu(C19H20N4)(CH3CN)(PF6)
;
_journal_name_full 'Zeitschrift fur Kristallographie - Crystalline Materials'
_journal_page_first 135
_journal_page_last 137
_journal_paper_doi 10.1524/zkri.1993.203.12.135
_journal_volume 203
_journal_year 1993
_chemical_formula_sum 'C21 H23 Cu F6 N5 P'
_chemical_formula_weight 553.95
_space_group_IT_number 2
_symmetry_cell_setting triclinic
_symmetry_Int_Tables_number 2
_symmetry_space_group_name_Hall '-P 1'
_symmetry_space_group_name_H-M 'P -1'
_cell_angle_alpha 65.178(9)
_cell_angle_beta 75.75(1)
_cell_angle_gamma 82.335(7)
_cell_formula_units_Z 2
_cell_length_a 7.5373(8)
_cell_length_b 12.357(1)
_cell_length_c 14.286(2)
_cell_volume 1169.8(2)
_diffrn_ambient_temperature 298
_diffrn_radiation_probe x-ray
_diffrn_radiation_type MoK\a
_diffrn_radiation_wavelength 0.71069
_exptl_absorpt_coefficient_mu 1.067
_exptl_crystal_density_diffrn 1.564
_exptl_crystal_F_000 558
_refine_ls_number_parameters 310
_refine_ls_number_reflns 2425
_refine_ls_wR_factor_gt 0.069
_cod_data_source_file Z-Krist-1993-203-135-137.cif
_cod_data_source_block CuC19H20N4
_cod_depositor_comments
;
 Marking attached hydrogen atoms.

 Antanas Vaitkus,
 2017-07-11
;
_cod_original_formula_sum 'H23 C21 Cu F6 N5 P'
_cod_database_code 8104530

loop_
_space_group_symop_id
_space_group_symop_operation_xyz
1 x,y,z
2 -x,-y,-z

loop_
_atom_site_aniso_label
_atom_site_aniso_U_11
_atom_site_aniso_U_22
_atom_site_aniso_U_33
_atom_site_aniso_U_23
_atom_site_aniso_U_13
_atom_site_aniso_U_12
Cu 0.0651(7) 0.0403(5) 0.0646(7) -0.0212(5) -0.0203(5) 0.0069(4)
P1 0.061(2) 0.127(4) 0.121(4) -0.091(3) -0.034(3) 0.024(2)
P2 0.119(4) 0.079(3) 0.091(3) -0.037(3) -0.025(3) -0.013(3)
N1 0.041(4) 0.045(4) 0.055(4) -0.015(3) -0.010(3) -0.002(3)
F1 0.200(10) 0.260(10) 0.41(2) -0.270(10) -0.160(10) 0.096(9)
N01 0.091(6) 0.055(5) 0.093(6) -0.043(5) -0.024(5) 0.014(4)
F2 0.270(10) 0.200(10) 0.260(10) -0.100(10) -0.190(10) 0.070(10)
N2 0.059(5) 0.079(5) 0.060(5) -0.028(4) -0.009(4) -0.008(4)
N3 0.052(4) 0.037(4) 0.057(4) -0.018(3) -0.010(3) 0.001(3)
F3 0.147(9) 0.220(10) 0.40(2) -0.150(10) 0.100(10) -0.017(9)
N4 0.038(4) 0.035(4) 0.082(5) -0.012(4) -0.010(4) -0.001(3)
C1 0.039(5) 0.061(5) 0.058(5) -0.024(4) -0.012(4) -0.009(4)
C01 0.082(7) 0.065(7) 0.112(9) -0.041(6) -0.004(6) -0.005(6)
C2 0.043(5) 0.047(5) 0.063(6) -0.002(4) -0.019(4) -0.013(4)
C02 0.130(10) 0.091(9) 0.190(10) -0.100(10) 0.010(10) 0.014(8)
C3 0.055(5) 0.047(5) 0.085(7) -0.004(5) -0.023(5) -0.007(4)
C4 0.076(7) 0.060(7) 0.120(10) 0.000(7) -0.045(8) -0.018(5)
C5 0.120(10) 0.061(7) 0.110(10) 0.032(7) -0.065(9) -0.036(7)
C6 0.120(10) 0.104(9) 0.057(6) -0.002(6) -0.028(6) -0.050(8)
C7 0.056(6) 0.072(6) 0.061(6) -0.007(5) -0.010(5) -0.021(5)
C8 0.099(8) 0.102(8) 0.073(7) -0.043(6) 0.001(6) -0.011(6)
C9 0.046(5) 0.052(5) 0.068(5) -0.029(4) -0.019(4) 0.012(4)
C10 0.058(5) 0.052(5) 0.075(6) -0.033(4) -0.023(5) 0.008(4)
C11 0.042(5) 0.050(5) 0.079(6) -0.030(4) -0.018(4) -0.002(4)
C12 0.030(4) 0.047(5) 0.071(6) -0.021(4) -0.011(4) 0.006(3)
C13 0.041(4) 0.047(5) 0.048(5) -0.009(4) -0.009(4) 0.004(4)
C14 0.056(5) 0.070(6) 0.068(6) -0.035(5) -0.019(5) 0.009(4)
C15 0.055(6) 0.092(7) 0.066(6) -0.039(6) -0.013(5) 0.013(5)
C16 0.050(6) 0.113(9) 0.063(6) -0.029(6) -0.016(5) 0.010(6)
C17 0.043(5) 0.063(6) 0.074(7) 0.003(5) -0.006(5) -0.002(4)
C18 0.029(4) 0.055(5) 0.069(6) -0.018(5) -0.008(4) -0.001(4)
C19 0.066(6) 0.038(5) 0.109(8) -0.023(5) -0.018(5) -0.006(4)
F4 0.250(10) 0.099(5) 0.108(6) -0.010(5) -0.003(6) -0.028(6)
F5 0.40(2) 0.155(9) 0.163(9) -0.042(8) 0.040(10) 0.110(10)
F6 0.29(2) 0.32(2) 0.31(2) -0.120(10) -0.150(10) -0.100(10)

loop_
_atom_site_label
_atom_site_type_symbol
_atom_site_thermal_displace_type
_atom_site_fract_x
_atom_site_fract_y
_atom_site_fract_z
_atom_site_occupancy
_atom_site_U_iso_or_equiv
_atom_site_calc_flag
_atom_site_refinement_flags
_atom_site_disorder_assembly
_atom_site_disorder_group
_atom_site_attached_hydrogens
Cu Cu Uani 0.7473(2) 0.16164(9) 0.26524(9) 1.000 0.0563(4) . . . . 0
P1 P Uani 0.00000 0.50000 0.50000 1.000 0.089(2) . . . . 0
P2 P Uani 0.50000 0.00000 0.00000 1.000 0.0939(19) . . . . 0
N1 N Uani 0.6655(8) 0.1325(5) 0.4148(5) 1.000 0.049(2) . . . . 0
F1 F Uani 0.0070(10) 0.3990(10) 0.4650(10) 1.000 0.235(8) . . . . 0
N01 N Uani 0.8400(10) 0.0350(7) 0.2211(7) 1.000 0.076(3) . . . . 0
F2 F Uani 0.115(2) 0.4170(10) 0.5820(10) 1.000 0.223(6) . . . . 0
N2 N Uani 0.5730(10) 0.1716(7) 0.5577(6) 1.000 0.066(3) . . . . 0
N3 N Uani 0.7566(8) 0.3288(5) 0.1602(5) 1.000 0.050(2) . . . . 0
F3 F Uani 0.184(2) 0.5390(10) 0.4270(10) 1.000 0.276(8) . . . . 0
N4 N Uani 0.7652(8) 0.5261(5) 0.0872(6) 1.000 0.056(3) . . . . 0
C1 C Uani 0.5770(10) 0.2103(7) 0.4533(7) 1.000 0.052(3) . . . . 0
C01 C Uani 0.9000(10) -0.0405(9) 0.1984(9) 1.000 0.087(4) . . . . 0
C2 C Uani 0.7180(10) 0.0362(7) 0.5002(7) 1.000 0.055(3) . . . . 0
C02 C Uani 0.979(2) -0.1420(10) 0.1700(10) 1.000 0.132(6) . . . . 3
C3 C Uani 0.8130(10) -0.0698(7) 0.5034(8) 1.000 0.068(3) . . . . 0
C4 C Uani 0.847(2) -0.1502(9) 0.6010(10) 1.000 0.092(5) . . . . 0
C5 C Uani 0.795(2) -0.1240(10) 0.6860(10) 1.000 0.109(5) . . . . 0
C6 C Uani 0.700(2) -0.0210(10) 0.6879(8) 1.000 0.098(5) . . . . 0
C7 C Uani 0.6620(10) 0.0605(9) 0.5890(7) 1.000 0.068(3) . . . . 0
C8 C Uani 0.494(2) 0.2360(10) 0.6239(8) 1.000 0.092(4) . . . . 0
C9 C Uani 0.4910(10) 0.3248(7) 0.3905(7) 1.000 0.054(3) . . . . 0
C10 C Uani 0.6090(10) 0.4327(7) 0.3519(7) 1.000 0.058(3) . . . . 0
C11 C Uani 0.7920(10) 0.4242(7) 0.2774(7) 1.000 0.055(3) . . . . 0
C12 C Uani 0.7722(9) 0.4263(7) 0.1762(7) 1.000 0.051(3) . . . . 0
C13 C Uani 0.7410(10) 0.3690(7) 0.0561(6) 1.000 0.050(3) . . . . 0
C14 C Uani 0.7210(10) 0.3053(8) -0.0010(7) 1.000 0.062(3) . . . . 0
C15 C Uani 0.7160(10) 0.3690(10) -0.1056(8) 1.000 0.070(4) . . . . 0
C16 C Uani 0.7270(10) 0.4920(10) -0.1524(8) 1.000 0.078(4) . . . . 0
C17 C Uani 0.7400(10) 0.5573(8) -0.0979(8) 1.000 0.072(3) . . . . 0
C18 C Uani 0.7490(10) 0.4931(7) 0.0087(7) 1.000 0.054(3) . . . . 0
C19 C Uani 0.7760(10) 0.6489(7) 0.0741(8) 1.000 0.073(4) . . . . 0
F4 F Uani 0.5450(10) 0.1163(7) -0.1054(6) 1.000 0.168(4) . . . . 0
F5 F Uani 0.371(2) 0.0730(10) 0.0508(9) 1.000 0.278(8) . . . . 0
F6 F Uani 0.652(2) 0.0230(10) 0.0400(10) 1.000 0.284(12) . . . . 0
H3 H Uiso 0.86083 -0.08846 0.43274 1.000 0.0500 . . . . 0
H4 H Uiso 0.91713 -0.23564 0.60671 1.000 0.0500 . . . . 0
H5 H Uiso 0.83675 -0.19025 0.75742 1.000 0.0500 . . . . 0
H6 H Uiso 0.66293 -0.00596 0.75970 1.000 0.0500 . . . . 0
H14 H Uiso 0.70798 0.20852 0.03606 1.000 0.0500 . . . . 0
H15 H Uiso 0.69935 0.32134 -0.15272 1.000 0.0500 . . . . 0
H16 H Uiso 0.72177 0.53813 -0.23582 1.000 0.0500 . . . . 0
H17 H Uiso 0.74427 0.65437 -0.13566 1.000 0.0500 . . . . 0
H81 H Uiso 0.39121 0.17627 0.68787 1.000 0.0500 . . . . 0
H82 H Uiso 0.60243 0.24664 0.65484 1.000 0.0500 . . . . 0
H83 H Uiso 0.41932 0.32344 0.59941 1.000 0.0500 . . . . 0
H91 H Uiso 0.46098 0.31761 0.32214 1.000 0.0500 . . . . 0
H92 H Uiso 0.36041 0.33963 0.43964 1.000 0.0500 . . . . 0
H101 H Uiso 0.53198 0.51260 0.30944 1.000 0.0500 . . . . 0
H102 H Uiso 0.63674 0.43961 0.42020 1.000 0.0500 . . . . 0
H111 H Uiso 0.87432 0.49966 0.26017 1.000 0.0500 . . . . 0
H112 H Uiso 0.86458 0.34130 0.31772 1.000 0.0500 . . . . 0
H191 H Uiso 0.89547 0.68476 0.01031 1.000 0.0500 . . . . 0
H192 H Uiso 0.65267 0.69527 0.04848 1.000 0.0500 . . . . 0
H193 H Uiso 0.79038 0.67532 0.13595 1.000 0.0500 . . . . 0

loop_
_geom_angle_atom_site_label_1
_geom_angle_atom_site_label_2
_geom_angle_atom_site_label_3
_geom_angle
_geom_angle_site_symmetry_1
_geom_angle_site_symmetry_2
_geom_angle_site_symmetry_3
_geom_angle_publ_flag
N1 Cu N01 121.6(3) . . . yes
N1 Cu N3 118.1(3) . . . yes
N01 Cu N3 120.0(3) . . . yes
F2 P1 F3 95.3(7) . . 2_566 yes
F1 P1 F3 90.7(6) 2_566 . . yes
F2 P1 F3 95.3(7) 2_566 . . yes
F3 P1 F3 180.00 . . 2_566 yes
F1 P1 F2 87.6(6) 2_566 . 2_566 yes
F1 P1 F3 89.3(6) 2_566 . 2_566 yes
F2 P1 F3 84.8(7) 2_566 . 2_566 yes
F1 P1 F2 92.4(6) 2_566 . . yes
F1 P1 F2 87.6(7) . . . yes
F1 P1 F3 89.3(6) . . . yes
F1 P1 F1 180.00 . . 2_566 yes
F1 P1 F2 92.4(6) . . 2_566 yes
F1 P1 F3 90.7(6) . . 2_566 yes
F2 P1 F3 84.8(7) . . . yes
F2 P1 F2 180.00 . . 2_566 yes
F4 P2 F5 89.6(6) . . . yes
F4 P2 F6 89.0(6) 2_655 . . yes
F5 P2 F6 90.7(8) 2_655 . . yes
F6 P2 F6 180.00 . . 2_655 yes
F4 P2 F5 89.6(6) 2_655 . 2_655 yes
F4 P2 F6 91.0(6) 2_655 . 2_655 yes
F5 P2 F6 89.3(8) 2_655 . 2_655 yes
F5 P2 F5 180.00 . . 2_655 yes
F4 P2 F6 91.0(6) . . . yes
F4 P2 F4 180.00 . . 2_655 yes
F4 P2 F5 90.4(6) . . 2_655 yes
F4 P2 F6 89.0(6) . . 2_655 yes
F5 P2 F6 89.3(8) . . . yes
F4 P2 F5 90.4(6) 2_655 . . yes
F5 P2 F6 90.7(8) . . 2_655 yes
Cu N1 C2 126.8(6) . . . yes
Cu N1 C1 126.2(6) . . . yes
C1 N1 C2 105.9(7) . . . yes
Cu N01 C01 176.7(8) . . . yes
C7 N2 C8 126.4(8) . . . yes
C1 N2 C7 107.3(8) . . . yes
C1 N2 C8 126.3(9) . . . yes
C12 N3 C13 106.3(7) . . . yes
Cu N3 C12 127.0(6) . . . yes
Cu N3 C13 126.7(6) . . . yes
C18 N4 C19 124.7(8) . . . yes
C12 N4 C18 108.8(7) . . . yes
C12 N4 C19 126.5(8) . . . yes
N1 C1 N2 111.6(8) . . . yes
N1 C1 C9 124.4(8) . . . yes
N2 C1 C9 124.0(8) . . . yes
N01 C01 C02 179.1(13) . . . yes
C3 C2 C7 121.6(9) . . . no
N1 C2 C3 129.5(8) . . . yes
N1 C2 C7 108.9(8) . . . yes
C2 C3 C4 116.7(9) . . . no
C3 C4 C5 120.9(12) . . . no
C4 C5 C6 125.1(12) . . . no
C5 C6 C7 114.3(10) . . . no
N2 C7 C2 106.3(8) . . . yes
N2 C7 C6 132.3(10) . . . yes
C2 C7 C6 121.4(10) . . . no
C1 C9 C10 113.9(7) . . . no
C9 C10 C11 112.9(8) . . . no
C10 C11 C12 114.3(7) . . . no
N3 C12 C11 124.4(8) . . . yes
N4 C12 C11 125.2(8) . . . yes
N3 C12 N4 110.4(7) . . . yes
C14 C13 C18 120.6(8) . . . no
N3 C13 C14 130.1(8) . . . yes
N3 C13 C18 109.3(7) . . . yes
C13 C14 C15 117.4(10) . . . no
C14 C15 C16 121.5(11) . . . no
C15 C16 C17 122.5(10) . . . no
C16 C17 C18 116.6(10) . . . no
N4 C18 C13 105.2(7) . . . yes
C13 C18 C17 121.3(8) . . . no
N4 C18 C17 133.5(9) . . . yes
C4 C3 H3 121.00 . . . no
C2 C3 H3 122.00 . . . no
C5 C4 H4 121.00 . . . no
C3 C4 H4 118.00 . . . no
C4 C5 H5 115.00 . . . no
C6 C5 H5 120.00 . . . no
C7 C6 H6 125.00 . . . no
C5 C6 H6 121.00 . . . no
H81 C8 H82 110.00 . . . no
N2 C8 H83 126.00 . . . no
N2 C8 H81 105.00 . . . no
N2 C8 H82 106.00 . . . no
H81 C8 H83 103.00 . . . no
H82 C8 H83 106.00 . . . no
H91 C9 H92 108.00 . . . no
C1 C9 H91 109.00 . . . no
C1 C9 H92 109.00 . . . no
C10 C9 H91 109.00 . . . no
C10 C9 H92 108.00 . . . no
C11 C10 H101 109.00 . . . no
C9 C10 H101 108.00 . . . no
C9 C10 H102 108.00 . . . no
C11 C10 H102 109.00 . . . no
H101 C10 H102 109.00 . . . no
C12 C11 H111 108.00 . . . no
C10 C11 H111 108.00 . . . no
C10 C11 H112 109.00 . . . no
C12 C11 H112 108.00 . . . no
H111 C11 H112 109.00 . . . no
C13 C14 H14 121.00 . . . no
C15 C14 H14 121.00 . . . no
C16 C15 H15 119.00 . . . no
C14 C15 H15 119.00 . . . no
C15 C16 H16 118.00 . . . no
C17 C16 H16 119.00 . . . no
C18 C17 H17 122.00 . . . no
C16 C17 H17 121.00 . . . no
H192 C19 H193 106.00 . . . no
N4 C19 H191 106.00 . . . no
N4 C19 H192 106.00 . . . no
N4 C19 H193 125.00 . . . no
H191 C19 H192 109.00 . . . no
H191 C19 H193 105.00 . . . no

loop_
_geom_bond_atom_site_label_1
_geom_bond_atom_site_label_2
_geom_bond_distance
_geom_bond_site_symmetry_1
_geom_bond_site_symmetry_2
_geom_bond_publ_flag
Cu N1 1.960(6) . . yes
Cu N01 1.912(9) . . yes
Cu N3 1.977(7) . . yes
P1 F3 1.513(15) . 2_566 yes
P1 F3 1.513(15) . . yes
P1 F1 1.518(13) . . yes
P1 F2 1.559(14) . . yes
P1 F1 1.518(13) . 2_566 yes
P1 F2 1.559(14) . 2_566 yes
P2 F4 1.584(8) . . yes
P2 F6 1.505(15) . . yes
P2 F4 1.584(8) . 2_655 yes
P2 F5 1.501(13) . . yes
P2 F6 1.505(15) . 2_655 yes
P2 F5 1.501(13) . 2_655 yes
N1 C2 1.398(11) . . yes
N1 C1 1.328(11) . . yes
N01 C01 1.118(15) . . yes
N2 C1 1.355(12) . . yes
N2 C7 1.386(14) . . yes
N2 C8 1.453(15) . . yes
N3 C13 1.387(10) . . yes
N3 C12 1.342(11) . . yes
N4 C12 1.356(12) . . yes
N4 C18 1.380(12) . . yes
N4 C19 1.460(12) . . yes
C1 C9 1.484(13) . . no
C01 C02 1.484(18) . . no
C2 C3 1.395(13) . . no
C2 C7 1.378(13) . . no
C3 C4 1.394(16) . . no
C4 C5 1.340(18) . . no
C5 C6 1.382(19) . . no
C6 C7 1.421(14) . . no
C9 C10 1.527(13) . . no
C10 C11 1.542(12) . . no
C11 C12 1.479(12) . . no
C13 C14 1.393(13) . . no
C13 C18 1.395(13) . . no
C14 C15 1.373(13) . . no
C15 C16 1.385(18) . . no
C16 C17 1.361(16) . . no
C17 C18 1.406(13) . . no
C3 H3 1.0900 . . no
C4 H4 1.1000 . . no
C5 H5 1.0900 . . no
C6 H6 1.0800 . . no
C8 H81 1.1000 . . no
C8 H82 1.0700 . . no
C8 H83 1.1100 . . no
C9 H91 1.1000 . . no
C9 H92 1.1000 . . no
C10 H102 1.0900 . . no
C10 H101 1.0900 . . no
C11 H111 1.1000 . . no
C11 H112 1.0900 . . no
C14 H14 1.0900 . . no
C15 H15 1.1000 . . no
C16 H16 1.0900 . . no
C17 H17 1.0900 . . no
C19 H192 1.0800 . . no
C19 H193 1.0900 . . no
C19 H191 1.1000 . . no

loop_
_geom_hbond_atom_site_label_D
_geom_hbond_atom_site_label_H
_geom_hbond_atom_site_label_A
_geom_hbond_distance_DH
_geom_hbond_distance_HA
_geom_hbond_distance_DA
_geom_hbond_angle_DHA
_geom_hbond_site_symmetry_A
_geom_hbond_publ_flag
C6 H6 F5 1.0800 2.4300 3.425(16) 152.00 2_656 yes
C14 H14 F6 1.0900 2.3600 3.377(17) 154.00 . yes
C8 H83 F2 1.1100 2.4500 3.40(2) 143.00 . yes

loop_
_geom_torsion_atom_site_label_1
_geom_torsion_atom_site_label_2
_geom_torsion_atom_site_label_3
_geom_torsion_atom_site_label_4
_geom_torsion
_geom_torsion_site_symmetry_1
_geom_torsion_site_symmetry_2
_geom_torsion_site_symmetry_3
_geom_torsion_site_symmetry_4
_geom_torsion_publ_flag
N01 Cu N1 C1 -170.4(6) . . . . no
N01 Cu N1 C2 23.0(8) . . . . no
N3 Cu N1 C1 16.1(8) . . . . no
N3 Cu N1 C2 -150.7(6) . . . . no
N1 Cu N3 C12 23.7(7) . . . . no
N1 Cu N3 C13 -153.5(6) . . . . no
N01 Cu N3 C12 -150.0(6) . . . . no
N01 Cu N3 C13 32.8(8) . . . . no
Cu N1 C1 N2 -167.4(6) . . . . no
Cu N1 C1 C9 13.3(11) . . . . no
C2 N1 C1 N2 1.5(9) . . . . no
C2 N1 C1 C9 -177.8(8) . . . . no
Cu N1 C2 C3 -11.8(13) . . . . no
Cu N1 C2 C7 167.5(6) . . . . no
C1 N1 C2 C3 179.4(9) . . . . no
C1 N1 C2 C7 -1.4(9) . . . . no
C7 N2 C1 N1 -1.1(10) . . . . no
C7 N2 C1 C9 178.2(8) . . . . no
C8 N2 C1 N1 177.5(10) . . . . no
C8 N2 C1 C9 -3.2(15) . . . . no
C1 N2 C7 C2 0.2(10) . . . . no
C1 N2 C7 C6 179.6(11) . . . . no
C8 N2 C7 C2 -178.4(10) . . . . no
C8 N2 C7 C6 1.0(18) . . . . no
Cu N3 C12 N4 -177.1(5) . . . . no
Cu N3 C12 C11 2.3(11) . . . . no
C13 N3 C12 N4 0.6(8) . . . . no
C13 N3 C12 C11 180.0(7) . . . . no
Cu N3 C13 C14 -2.1(12) . . . . no
Cu N3 C13 C18 178.2(5) . . . . no
C12 N3 C13 C14 -179.8(8) . . . . no
C12 N3 C13 C18 0.5(9) . . . . no
C18 N4 C12 N3 -1.6(9) . . . . no
C18 N4 C12 C11 179.1(7) . . . . no
C19 N4 C12 N3 179.5(7) . . . . no
C19 N4 C12 C11 0.1(12) . . . . no
C12 N4 C18 C13 1.8(9) . . . . no
C12 N4 C18 C17 -178.4(9) . . . . no
C19 N4 C18 C13 -179.2(7) . . . . no
C19 N4 C18 C17 0.6(14) . . . . no
N1 C1 C9 C10 -98.0(10) . . . . no
N2 C1 C9 C10 82.8(10) . . . . no
N1 C2 C3 C4 179.7(10) . . . . no
C7 C2 C3 C4 0.5(14) . . . . no
N1 C2 C7 N2 0.7(9) . . . . no
N1 C2 C7 C6 -178.8(9) . . . . no
C3 C2 C7 N2 -180.0(8) . . . . no
C3 C2 C7 C6 0.6(14) . . . . no
C2 C3 C4 C5 -2.0(18) . . . . no
C3 C4 C5 C6 2(2) . . . . no
C4 C5 C6 C7 -1(2) . . . . no
C5 C6 C7 N2 -179.6(11) . . . . no
C5 C6 C7 C2 -0.3(17) . . . . no
C1 C9 C10 C11 62.0(10) . . . . no
C9 C10 C11 C12 65.2(10) . . . . no
C10 C11 C12 N3 -90.4(10) . . . . no
C10 C11 C12 N4 88.9(10) . . . . no
N3 C13 C14 C15 -177.5(8) . . . . no
C18 C13 C14 C15 2.2(12) . . . . no
N3 C13 C18 N4 -1.4(9) . . . . no
N3 C13 C18 C17 178.8(7) . . . . no
C14 C13 C18 N4 178.9(7) . . . . no
C14 C13 C18 C17 -1.0(12) . . . . no
C13 C14 C15 C16 -1.2(13) . . . . no
C14 C15 C16 C17 -1.2(14) . . . . no
C15 C16 C17 C18 2.4(13) . . . . no
C16 C17 C18 N4 178.9(9) . . . . no
C16 C17 C18 C13 -1.3(12) . . . . no
